data_1101186
loop_
_publ_author_name
'Ouellette, Wayne'
'Yu, Ming Hui'
'O'Connor, Charles J.'
'Zubieta, Jon'

_publ_section_title
;
 Structural Diversity of the Oxovanadium Organodiphosphonate System:
 A Platform for the Design of Void Channels
;
_journal_issue 8
_journal_name_full 'Inorganic Chemistry'
_journal_page_first 3224
_journal_page_last 3239
_journal_paper_doi 10.1021/ic0517422
_journal_volume 45
_journal_year 2006
_chemical_formula_sum 'C6.5 H17 N O9 P2 V2'
_chemical_formula_weight 417.03
_space_group_IT_number 15
_symmetry_cell_setting monoclinic
_symmetry_space_group_name_Hall '-C 2yc'
_symmetry_space_group_name_H-M 'C 1 2/c 1'
_cell_angle_alpha 90.00
_cell_angle_beta 104.292(2)
_cell_angle_gamma 90.00
_cell_formula_units_Z 8
_cell_length_a 15.8220(15)
_cell_length_b 10.0614(9)
_cell_length_c 18.6103(17)
_cell_measurement_temperature 90(2)
_cell_volume 2870.9(5)
_diffrn_ambient_temperature 90(2)
_exptl_crystal_density_diffrn 1.930
_cod_depositor_comments
;
The following automatic conversions were performed:
'_symmetry_cell_setting' value 'Monoclinic' changed to 'monoclinic'
according to '/home/saulius/struct/CIF-dictionaries/cif_core.dic'
dictionary named 'cif_core.dic' version 2.4.1 from 2010-06-29.

Automatic conversion script
Id: cif_fix_enum 1527 2010-12-29 10:47:43Z saulius 
;
_cod_original_sg_symbol_H-M 'C 2/c'
_cod_original_formula_sum 'C6.50 H17 N O9 P2 V2'
_cod_database_code 1101186

loop_
_symmetry_equiv_pos_as_xyz
'x, y, z'
'-x, y, -z+1/2'
'x+1/2, y+1/2, z'
'-x+1/2, y+1/2, -z+1/2'
'-x, -y, -z'
'x, -y, z-1/2'
'-x+1/2, -y+1/2, -z'
'x+1/2, -y+1/2, z-1/2'

loop_
_atom_site_label
_atom_site_type_symbol
_atom_site_fract_x
_atom_site_fract_y
_atom_site_fract_z
_atom_site_U_iso_or_equiv
_atom_site_adp_type
_atom_site_occupancy
_atom_site_symmetry_multiplicity
_atom_site_calc_flag
_atom_site_refinement_flags
_atom_site_disorder_assembly
_atom_site_disorder_group
V1 V 0.16162(3) 0.12474(5) 1.08518(3) 0.01265(13) Uani 1 1 d . . .
V2A V 0.24245(5) -0.05144(6) 0.78521(3) 0.0148(2) Uani 0.927(3) 1 d P . 1
V2B V 0.1914(6) -0.0851(7) 0.7809(4) 0.011(2) Uani 0.073(3) 1 d PU . 2
P1 P 0.34231(5) -0.33367(8) 0.83475(4) 0.01223(17) Uani 1 1 d . . .
P2 P 0.20657(5) 0.11775(8) 0.92207(4) 0.01194(17) Uani 1 1 d . . .
O1 O 0.27403(15) -0.2261(2) 0.83275(13) 0.0187(5) Uani 1 1 d . . .
O2 O 0.33535(19) 0.0112(3) 0.78992(18) 0.0390(8) Uani 1 1 d . . .
O3 O 0.16690(17) 0.0958(2) 0.73934(12) 0.0213(5) Uani 1 1 d . . .
O4 O 0.20289(15) -0.0091(2) 0.87543(12) 0.0148(5) Uani 1 1 d . . .
O5 O 0.20314(15) 0.0706(2) 0.99957(12) 0.0152(5) Uani 1 1 d . . .
O6 O 0.16279(15) -0.0691(2) 1.10272(12) 0.0155(5) Uani 1 1 d . . .
O7 O 0.21258(15) 0.3015(2) 1.07786(12) 0.0161(5) Uani 1 1 d . . .
O8 O 0.05960(16) 0.1551(3) 1.05947(15) 0.0223(5) Uani 1 1 d . . .
O9 O 0.2040(2) 0.1481(3) 1.19204(15) 0.0305(7) Uani 1 1 d . . .
N1 N 0.87734(19) 0.1878(3) 0.04188(16) 0.0205(6) Uani 1 1 d . . .
H1A H 0.9346 0.1641 0.0519 0.031 Uiso 1 1 calc R . .
H1B H 0.8498 0.1602 -0.0046 0.031 Uiso 1 1 calc R . .
H1C H 0.8519 0.1491 0.0755 0.031 Uiso 1 1 calc R . .
C1 C 0.4485(2) -0.2575(3) 0.85697(18) 0.0161(6) Uani 1 1 d . . .
H1D H 0.4528 -0.1977 0.8157 0.019 Uiso 1 1 calc R . .
H1E H 0.4541 -0.2019 0.9018 0.019 Uiso 1 1 calc R . .
C2 C 0.1123(2) 0.2188(3) 0.88590(18) 0.0147(6) Uani 1 1 d . . .
H2A H 0.1112 0.2915 0.9215 0.018 Uiso 1 1 calc R . .
H2B H 0.1181 0.2600 0.8391 0.018 Uiso 1 1 calc R . .
C3 C 0.0249(2) 0.1449(3) 0.87076(18) 0.0153(6) Uani 1 1 d . . .
H3A H 0.0191 0.0869 0.8269 0.018 Uiso 1 1 calc R . .
H3B H 0.0234 0.0879 0.9138 0.018 Uiso 1 1 calc R . .
C4 C 0.8704(4) 0.3337(5) 0.0465(3) 0.0552(16) Uani 1 1 d . . .
H4A H 0.8952 0.3744 0.0078 0.066 Uiso 1 1 calc R . .
H4B H 0.8079 0.3582 0.0355 0.066 Uiso 1 1 calc R . .
C5 C 0.9135(4) 0.3884(5) 0.1167(3) 0.0541(15) Uani 1 1 d . . .
H5A H 0.8692 0.4440 0.1317 0.065 Uiso 1 1 calc R . .
H5B H 0.9573 0.4509 0.1062 0.065 Uiso 1 1 calc R . .
C6 C 0.9572(6) 0.3189(6) 0.1821(3) 0.096(3) Uani 1 1 d . . .
H6A H 1.0018 0.2623 0.1682 0.115 Uiso 1 1 calc R . .
H6B H 0.9138 0.2579 0.1945 0.115 Uiso 1 1 calc R . .
C7 C 1.0000 0.3851(7) 0.2500 0.0410(15) Uani 1 2 d S . .
H7A H 1.0444 0.4441 0.2375 0.049 Uiso 0.50 1 calc PR . .
H7B H 0.9556 0.4441 0.2625 0.049 Uiso 0.50 1 calc PR . .
H9 H 0.215(3) 0.205(5) 1.196(3) 0.020(14) Uiso 1 1 d . . .

loop_
_atom_site_aniso_label
_atom_site_aniso_U_11
_atom_site_aniso_U_22
_atom_site_aniso_U_33
_atom_site_aniso_U_23
_atom_site_aniso_U_13
_atom_site_aniso_U_12
V1 0.0126(3) 0.0151(3) 0.0106(2) 0.00085(19) 0.00347(19) -0.0017(2)
V2A 0.0150(4) 0.0182(3) 0.0114(3) 0.0031(2) 0.0037(2) 0.0048(3)
V2B 0.011(3) 0.009(3) 0.012(3) 0.0013(18) -0.0003(19) -0.0041(19)
P1 0.0142(4) 0.0137(4) 0.0083(3) 0.0009(3) 0.0018(3) -0.0002(3)
P2 0.0132(4) 0.0126(4) 0.0099(3) 0.0007(3) 0.0027(3) -0.0011(3)
O1 0.0175(11) 0.0206(12) 0.0173(11) 0.0057(9) 0.0027(9) 0.0060(9)
O2 0.0273(15) 0.0438(19) 0.0450(18) 0.0166(15) 0.0070(13) -0.0005(14)
O3 0.0340(14) 0.0207(12) 0.0101(10) 0.0029(9) 0.0076(10) 0.0094(11)
O4 0.0185(11) 0.0143(11) 0.0119(10) 0.0014(8) 0.0043(8) -0.0009(9)
O5 0.0175(11) 0.0180(11) 0.0111(10) 0.0019(8) 0.0054(8) 0.0011(9)
O6 0.0212(12) 0.0151(11) 0.0098(10) 0.0020(8) 0.0031(9) -0.0010(9)
O7 0.0153(11) 0.0172(11) 0.0163(11) 0.0007(9) 0.0050(9) -0.0032(9)
O8 0.0158(12) 0.0216(13) 0.0315(14) -0.0017(10) 0.0093(10) -0.0018(10)
O9 0.056(2) 0.0187(15) 0.0133(12) -0.0004(11) 0.0020(12) -0.0139(14)
N1 0.0199(14) 0.0226(15) 0.0194(14) 0.0000(12) 0.0055(11) 0.0000(12)
C1 0.0172(15) 0.0132(14) 0.0160(15) 0.0016(12) 0.0005(12) -0.0003(12)
C2 0.0159(15) 0.0125(14) 0.0159(15) 0.0024(11) 0.0043(12) -0.0014(12)
C3 0.0169(15) 0.0124(15) 0.0152(14) 0.0019(11) 0.0014(12) 0.0002(12)
C4 0.101(5) 0.024(2) 0.031(2) 0.0017(19) 0.000(3) 0.026(3)
C5 0.072(4) 0.025(2) 0.049(3) 0.001(2) -0.015(3) 0.000(2)
C6 0.185(9) 0.042(3) 0.033(3) -0.010(3) -0.024(4) 0.013(4)
C7 0.033(3) 0.041(4) 0.046(4) 0.000 0.005(3) 0.000

loop_
_geom_bond_atom_site_label_1
_geom_bond_atom_site_label_2
_geom_bond_distance
_geom_bond_site_symmetry_2
_geom_bond_publ_flag
V1 O8 1.596(3) . ?
V1 O5 1.945(2) . ?
V1 O9 1.950(3) . ?
V1 O7 1.971(2) . ?
V1 O6 1.977(2) . ?
V2A O2 1.582(3) . ?
V2A O9 1.950(3) 6 ?
V2A O3 1.962(2) . ?
V2A O1 1.975(2) . ?
V2A O4 1.978(2) . ?
V2B O9 1.827(8) 6 ?
V2B O4 1.886(8) . ?
V2B O3 1.979(8) . ?
V2B O1 2.008(8) . ?
P1 O1 1.523(2) . ?
P1 O3 1.525(2) 4_546 ?
P1 O6 1.538(2) 7_547 ?
P1 C1 1.800(3) . ?
P2 O7 1.515(2) 7_557 ?
P2 O5 1.532(2) . ?
P2 O4 1.537(2) . ?
P2 C2 1.794(3) . ?
O3 P1 1.525(2) 4_556 ?
O6 P1 1.538(2) 7_547 ?
O7 P2 1.515(2) 7_557 ?
O9 V2B 1.827(8) 6_556 ?
O9 V2A 1.950(3) 6_556 ?
O9 H9 0.59(5) . ?
N1 C4 1.476(5) . ?
N1 H1A 0.9100 . ?
N1 H1B 0.9100 . ?
N1 H1C 0.9100 . ?
C1 C3 1.529(4) 3_545 ?
C1 H1D 0.9900 . ?
C1 H1E 0.9900 . ?
C2 C3 1.533(4) . ?
C2 H2A 0.9900 . ?
C2 H2B 0.9900 . ?
C3 C1 1.529(4) 3_455 ?
C3 H3A 0.9900 . ?
C3 H3B 0.9900 . ?
C4 C5 1.426(7) . ?
C4 H4A 0.9900 . ?
C4 H4B 0.9900 . ?
C5 C6 1.427(7) . ?
C5 H5A 0.9900 . ?
C5 H5B 0.9900 . ?
C6 C7 1.441(6) . ?
C6 H6A 0.9900 . ?
C6 H6B 0.9900 . ?
C7 C6 1.441(6) 2_755 ?
C7 H7A 0.9900 . ?
C7 H7B 0.9900 . ?
